data_4023253
loop_
_publ_author_name
'Cory C. Bausch'
'Jeffrey S. Johnson'

_publ_section_title
;
 Conjugate Addition/Ireland-Claisen Rearrangements of Allyl
 Fumarates: Simple Access to Terminally Differentiated Succinates
;
_journal_name_full 'Journal of Organic Chemistry'
_journal_page_first 1575
_journal_page_last 1577
_journal_paper_doi 10.1021/jo701778k
_journal_volume 73
_journal_year 2008
_chemical_formula_moiety 'C18 H23 N O3'
_chemical_formula_sum 'C18 H23 N O3'
_chemical_formula_weight 301.37
_chemical_name_systematic
;

 ?

;
_space_group_IT_number 14
_symmetry_cell_setting monoclinic
_symmetry_space_group_name_Hall '-P 2ybc'
_symmetry_space_group_name_H-M 'P 1 21/c 1'
_atom_sites_solution_hydrogens geom
_atom_sites_solution_primary direct
_atom_sites_solution_secondary difmap
_audit_creation_method SHELXL-97
_cell_angle_alpha 90.00
_cell_angle_beta 103.173(12)
_cell_angle_gamma 90.00
_cell_formula_units_Z 4
_cell_length_a 8.1593(14)
_cell_length_b 22.806(3)
_cell_length_c 9.8664(14)
_cell_measurement_reflns_used 1644
_cell_measurement_temperature 296(2)
_cell_measurement_theta_max 21.65
_cell_measurement_theta_min 2.71
_cell_volume 1787.6(5)
_computing_cell_refinement 'Bruker APEX2'
_computing_data_collection 'Bruker APEX2'
_computing_data_reduction 'Bruker SAINT'
_computing_molecular_graphics 'Bruker SHELXTL'
_computing_publication_material 'Bruker SHELXTL'
_computing_structure_refinement 'SHELXL-97 (Sheldrick, 1997)'
_computing_structure_solution 'SHELXS-97 (Sheldrick, 1990)'
_diffrn_ambient_temperature 296(2)
_diffrn_measured_fraction_theta_full 1.000
_diffrn_measured_fraction_theta_max 1.000
_diffrn_measurement_device_type 'Bruker-AXS APEX-II CCD area detector'
_diffrn_measurement_method 'phi and omega scans'
_diffrn_radiation_monochromator graphite
_diffrn_radiation_source 'fine-focus sealed tube'
_diffrn_radiation_type MoK\a
_diffrn_radiation_wavelength 0.71073
_diffrn_reflns_av_R_equivalents 0.0466
_diffrn_reflns_av_sigmaI/netI 0.0482
_diffrn_reflns_limit_h_max 9
_diffrn_reflns_limit_h_min -9
_diffrn_reflns_limit_k_max 26
_diffrn_reflns_limit_k_min -27
_diffrn_reflns_limit_l_max 11
_diffrn_reflns_limit_l_min -11
_diffrn_reflns_number 10606
_diffrn_reflns_theta_full 25.00
_diffrn_reflns_theta_max 25.00
_diffrn_reflns_theta_min 1.79
_exptl_absorpt_coefficient_mu 0.076
_exptl_absorpt_correction_T_max 0.9962
_exptl_absorpt_correction_T_min 0.9813
_exptl_absorpt_correction_type multi-scan
_exptl_absorpt_process_details SADABS
_exptl_crystal_colour colourless
_exptl_crystal_density_diffrn 1.120
_exptl_crystal_density_method 'not measured'
_exptl_crystal_description needle
_exptl_crystal_F_000 648
_exptl_crystal_size_max 0.25
_exptl_crystal_size_mid 0.10
_exptl_crystal_size_min 0.05
_refine_diff_density_max 0.261
_refine_diff_density_min -0.160
_refine_diff_density_rms 0.035
_refine_ls_extinction_coef 0.002(3)
_refine_ls_extinction_expression Fc^*^=kFc[1+0.001xFc^2^\l^3^/sin(2\q)]^-1/4^
_refine_ls_extinction_method SHELXL
_refine_ls_goodness_of_fit_ref 1.004
_refine_ls_hydrogen_treatment constr
_refine_ls_matrix_type full
_refine_ls_number_parameters 201
_refine_ls_number_reflns 3155
_refine_ls_number_restraints 0
_refine_ls_restrained_S_all 1.004
_refine_ls_R_factor_all 0.1537
_refine_ls_R_factor_gt 0.0715
_refine_ls_shift/su_max 0.000
_refine_ls_shift/su_mean 0.000
_refine_ls_structure_factor_coef Fsqd
_refine_ls_weighting_details 'calc w=1/[\s^2^(Fo^2^)+(0.1104P)^2^+0.8011P] where P=(Fo^2^+2Fc^2^)/3'
_refine_ls_weighting_scheme calc
_refine_ls_wR_factor_gt 0.1973
_refine_ls_wR_factor_ref 0.2658
_reflns_number_gt 1333
_reflns_number_total 3155
_reflns_threshold_expression >2sigma(I)
_cod_data_source_file jo701778k-File001.cif
_cod_data_source_block c07204
_cod_depositor_comments
;
The following automatic conversions were performed:
'_symmetry_cell_setting' value 'Monoclinic' changed to 'monoclinic'
according to '/home/saulius/struct/CIF-dictionaries/cif_core.dic'
dictionary named 'cif_core.dic' version 2.4.1 from 2010-06-29.

Automatic conversion script
Id: cif_fix_enum 1527 2010-12-29 10:47:43Z saulius 
;
_cod_original_sg_symbol_H-M 'P 21/c'
_cod_database_code 4023253

loop_
_symmetry_equiv_pos_as_xyz
'x, y, z'
'-x, y+1/2, -z+1/2'
'-x, -y, -z'
'x, -y-1/2, z-1/2'

loop_
_atom_site_label
_atom_site_type_symbol
_atom_site_fract_x
_atom_site_fract_y
_atom_site_fract_z
_atom_site_U_iso_or_equiv
_atom_site_adp_type
_atom_site_occupancy
_atom_site_symmetry_multiplicity
_atom_site_calc_flag
_atom_site_refinement_flags
_atom_site_disorder_assembly
_atom_site_disorder_group
C1 C 0.5107(6) 0.3517(2) 0.5050(4) 0.0988(14) Uani 1 1 d . . .
H1 H 0.5344 0.3280 0.5838 0.119 Uiso 1 1 calc R . .
C2 C 0.5945(7) 0.4037(2) 0.5048(6) 0.1190(17) Uani 1 1 d . . .
H2 H 0.6739 0.4154 0.5835 0.143 Uiso 1 1 calc R . .
C3 C 0.5611(7) 0.4383(2) 0.3885(6) 0.1132(16) Uani 1 1 d . . .
H3 H 0.6178 0.4737 0.3879 0.136 Uiso 1 1 calc R . .
C4 C 0.4453(7) 0.42106(19) 0.2741(5) 0.0993(15) Uani 1 1 d . . .
H4 H 0.4241 0.4445 0.1949 0.119 Uiso 1 1 calc R . .
C5 C 0.3586(6) 0.36920(17) 0.2735(4) 0.0873(13) Uani 1 1 d . . .
H5 H 0.2782 0.3580 0.1949 0.105 Uiso 1 1 calc R . .
C6 C 0.3915(5) 0.33405(16) 0.3897(4) 0.0744(11) Uani 1 1 d . . .
N8 N 0.3028(4) 0.28181(13) 0.3972(3) 0.0809(10) Uani 1 1 d . . .
H8 H 0.2848 0.2729 0.4773 0.097 Uiso 1 1 calc R . .
C9 C 0.2430(6) 0.24421(16) 0.2922(3) 0.0845(13) Uani 1 1 d . . .
O9 O 0.2630(4) 0.25102(11) 0.1738(2) 0.1015(11) Uani 1 1 d . . .
C10 C 0.1488(7) 0.19151(18) 0.3300(4) 0.1000(16) Uani 1 1 d . . .
H10 H 0.1473 0.1945 0.4288 0.120 Uiso 1 1 calc R . .
C11 C -0.0346(9) 0.1920(3) 0.2448(6) 0.140(2) Uani 1 1 d . . .
H11A H -0.0339 0.1926 0.1466 0.168 Uiso 1 1 calc R . .
H11B H -0.0885 0.1558 0.2628 0.168 Uiso 1 1 calc R . .
C14 C 0.2434(9) 0.13623(18) 0.3095(5) 0.1115(18) Uani 1 1 d . . .
H13 H 0.2420 0.1326 0.2102 0.134 Uiso 1 1 calc R . .
C15 C 0.4272(9) 0.1361(2) 0.3912(6) 0.1245(19) Uani 1 1 d . . .
H14A H 0.4838 0.1687 0.3584 0.149 Uiso 1 1 calc R . .
H14B H 0.4282 0.1437 0.4882 0.149 Uiso 1 1 calc R . .
C16 C 0.5300(10) 0.0819(2) 0.3853(7) 0.175(3) Uani 1 1 d . . .
H15A H 0.4851 0.0499 0.4290 0.262 Uiso 1 1 calc R . .
H15B H 0.6446 0.0889 0.4332 0.262 Uiso 1 1 calc R . .
H15C H 0.5260 0.0721 0.2899 0.262 Uiso 1 1 calc R . .
C17 C 0.1476(9) 0.0846(2) 0.3506(5) 0.133(2) Uani 1 1 d . . .
O18 O 0.1195(7) 0.07835(18) 0.4636(4) 0.187(2) Uani 1 1 d . . .
O19 O 0.0970(6) 0.04770(15) 0.2480(3) 0.1582(19) Uani 1 1 d . . .
C20 C 0.0056(11) -0.0049(3) 0.2779(7) 0.187(3) Uani 1 1 d . . .
H19A H 0.0604 -0.0204 0.3685 0.224 Uiso 1 1 calc R . .
H19B H -0.1085 0.0059 0.2809 0.224 Uiso 1 1 calc R . .
C21 C 0.0018(17) -0.0435(4) 0.1876(14) 0.306(9) Uani 1 1 d . . .
H20 H 0.0005 -0.0184 0.1130 0.367 Uiso 1 1 calc R . .
C22 C -0.0011(13) -0.0841(4) 0.1311(11) 0.240(5) Uani 1 1 d . . .
H21A H -0.0009 -0.1197 0.1772 0.288 Uiso 1 1 calc R . .
H21B H -0.0038 -0.0836 0.0364 0.288 Uiso 1 1 calc R . .
C12 C -0.1352(16) 0.2410(5) 0.2740(14) 0.221(5) Uani 1 1 d . . .
H12 H -0.1035 0.2468 0.3697 0.265 Uiso 1 1 calc R . .
C13 C -0.2276(18) 0.2731(7) 0.236(2) 0.327(10) Uani 1 1 d . . .
H13A H -0.2770 0.2751 0.1416 0.392 Uiso 1 1 calc R . .
H13B H -0.2597 0.2993 0.2977 0.392 Uiso 1 1 calc R . .

loop_
_atom_site_aniso_label
_atom_site_aniso_U_11
_atom_site_aniso_U_22
_atom_site_aniso_U_33
_atom_site_aniso_U_23
_atom_site_aniso_U_13
_atom_site_aniso_U_12
C1 0.134(4) 0.091(3) 0.069(3) 0.002(2) 0.018(3) -0.003(3)
C2 0.140(5) 0.109(4) 0.100(4) -0.017(3) 0.011(3) -0.033(4)
C3 0.145(5) 0.090(3) 0.113(4) -0.005(3) 0.046(4) -0.024(3)
C4 0.143(4) 0.077(3) 0.085(3) 0.005(2) 0.041(3) -0.005(3)
C5 0.130(4) 0.071(3) 0.063(2) 0.0034(19) 0.028(2) -0.007(3)
C6 0.114(3) 0.064(2) 0.051(2) -0.0036(17) 0.032(2) 0.003(2)
N8 0.140(3) 0.0670(19) 0.0423(15) -0.0031(14) 0.0340(17) -0.008(2)
C9 0.140(4) 0.067(2) 0.054(2) -0.0050(18) 0.037(2) -0.004(2)
O9 0.184(3) 0.0832(18) 0.0459(14) -0.0058(12) 0.0432(16) -0.0114(18)
C10 0.170(5) 0.080(3) 0.058(2) -0.012(2) 0.041(3) -0.019(3)
C11 0.173(6) 0.129(5) 0.120(4) -0.035(4) 0.035(5) -0.048(5)
C14 0.204(6) 0.071(3) 0.068(3) 0.000(2) 0.047(3) -0.022(3)
C15 0.185(6) 0.092(4) 0.099(4) 0.014(3) 0.039(4) 0.004(4)
C16 0.279(9) 0.109(4) 0.155(5) 0.029(4) 0.087(6) 0.062(5)
C17 0.245(7) 0.088(3) 0.074(3) -0.009(3) 0.050(4) -0.041(4)
O18 0.339(6) 0.153(3) 0.085(2) -0.017(2) 0.079(3) -0.116(4)
O19 0.296(5) 0.097(2) 0.096(2) -0.0269(19) 0.074(3) -0.080(3)
C20 0.328(10) 0.107(4) 0.153(6) -0.031(4) 0.110(6) -0.105(6)
C21 0.439(17) 0.160(8) 0.422(18) -0.165(10) 0.311(15) -0.182(10)
C22 0.319(12) 0.198(9) 0.256(10) -0.057(8) 0.175(9) -0.123(10)
C12 0.183(11) 0.196(11) 0.266(11) -0.112(9) 0.013(8) 0.016(7)
C13 0.204(14) 0.271(17) 0.47(3) -0.200(17) 0.009(13) 0.012(11)

loop_
_atom_type_symbol
_atom_type_description
_atom_type_scat_dispersion_real
_atom_type_scat_dispersion_imag
_atom_type_scat_source
C C 0.0033 0.0016 'International Tables Vol C Tables 4.2.6.8 and 6.1.1.4'
H H 0.0000 0.0000 'International Tables Vol C Tables 4.2.6.8 and 6.1.1.4'
N N 0.0061 0.0033 'International Tables Vol C Tables 4.2.6.8 and 6.1.1.4'
O O 0.0106 0.0060 'International Tables Vol C Tables 4.2.6.8 and 6.1.1.4'

loop_
_geom_angle_atom_site_label_1
_geom_angle_atom_site_label_2
_geom_angle_atom_site_label_3
_geom_angle
_geom_angle_site_symmetry_1
_geom_angle_site_symmetry_3
_geom_angle_publ_flag
C2 C1 C6 120.7(4) . . ?
C3 C2 C1 119.8(5) . . ?
C4 C3 C2 119.9(5) . . ?
C3 C4 C5 120.9(4) . . ?
C6 C5 C4 119.7(4) . . ?
C5 C6 C1 119.0(4) . . ?
C5 C6 N8 122.3(4) . . ?
C1 C6 N8 118.6(3) . . ?
C9 N8 C6 126.8(3) . . ?
O9 C9 N8 123.3(4) . . ?
O9 C9 C10 121.3(3) . . ?
N8 C9 C10 115.4(3) . . ?
C14 C10 C9 108.9(4) . . ?
C14 C10 C11 113.2(4) . . ?
C9 C10 C11 110.1(4) . . ?
C12 C11 C10 114.8(6) . . ?
C10 C14 C17 107.5(5) . . ?
C10 C14 C15 113.5(4) . . ?
C17 C14 C15 111.1(4) . . ?
C16 C15 C14 118.0(5) . . ?
O18 C17 O19 123.3(5) . . ?
O18 C17 C14 124.2(4) . . ?
O19 C17 C14 112.5(4) . . ?
C17 O19 C20 116.9(4) . . ?
C21 C20 O19 111.2(6) . . ?
C22 C21 C20 165.6(15) . . ?
C13 C12 C11 148.6(18) . . ?

loop_
_geom_bond_atom_site_label_1
_geom_bond_atom_site_label_2
_geom_bond_distance
_geom_bond_site_symmetry_2
_geom_bond_publ_flag
C1 C2 1.369(6) . ?
C1 C6 1.377(6) . ?
C2 C3 1.369(7) . ?
C3 C4 1.354(6) . ?
C4 C5 1.377(6) . ?
C5 C6 1.374(5) . ?
C6 N8 1.405(5) . ?
N8 C9 1.348(4) . ?
C9 O9 1.226(4) . ?
C9 C10 1.518(5) . ?
C10 C14 1.516(6) . ?
C10 C11 1.540(7) . ?
C11 C12 1.454(11) . ?
C14 C17 1.517(6) . ?
C14 C15 1.533(7) . ?
C15 C16 1.503(7) . ?
C17 O18 1.197(5) . ?
C17 O19 1.309(5) . ?
O19 C20 1.478(6) . ?
C20 C21 1.247(9) . ?
C21 C22 1.079(9) . ?
C12 C13 1.056(14) . ?

loop_
_geom_torsion_atom_site_label_1
_geom_torsion_atom_site_label_2
_geom_torsion_atom_site_label_3
_geom_torsion_atom_site_label_4
_geom_torsion
_geom_torsion_site_symmetry_1
_geom_torsion_site_symmetry_2
_geom_torsion_site_symmetry_3
_geom_torsion_site_symmetry_4
_geom_torsion_publ_flag
C6 C1 C2 C3 -0.7(8) . . . . ?
C1 C2 C3 C4 0.0(8) . . . . ?
C2 C3 C4 C5 0.8(8) . . . . ?
C3 C4 C5 C6 -0.9(7) . . . . ?
C4 C5 C6 C1 0.3(6) . . . . ?
C4 C5 C6 N8 177.6(4) . . . . ?
C2 C1 C6 C5 0.5(7) . . . . ?
C2 C1 C6 N8 -176.8(4) . . . . ?
C5 C6 N8 C9 34.5(6) . . . . ?
C1 C6 N8 C9 -148.2(4) . . . . ?
C6 N8 C9 O9 1.6(7) . . . . ?
C6 N8 C9 C10 -179.0(4) . . . . ?
O9 C9 C10 C14 62.5(6) . . . . ?
N8 C9 C10 C14 -116.9(4) . . . . ?
O9 C9 C10 C11 -62.1(6) . . . . ?
N8 C9 C10 C11 118.5(4) . . . . ?
C14 C10 C11 C12 173.1(7) . . . . ?
C9 C10 C11 C12 -64.7(8) . . . . ?
C9 C10 C14 C17 179.0(4) . . . . ?
C11 C10 C14 C17 -58.2(5) . . . . ?
C9 C10 C14 C15 55.8(5) . . . . ?
C11 C10 C14 C15 178.6(4) . . . . ?
C10 C14 C15 C16 176.4(4) . . . . ?
C17 C14 C15 C16 55.2(6) . . . . ?
C10 C14 C17 O18 -59.2(8) . . . . ?
C15 C14 C17 O18 65.5(8) . . . . ?
C10 C14 C17 O19 120.2(5) . . . . ?
C15 C14 C17 O19 -115.1(5) . . . . ?
O18 C17 O19 C20 -2.0(10) . . . . ?
C14 C17 O19 C20 178.7(6) . . . . ?
C17 O19 C20 C21 -162.9(10) . . . . ?
O19 C20 C21 C22 148(6) . . . . ?
C10 C11 C12 C13 141(3) . . . . ?
